data_4320663
loop_
_publ_author_name
'Martin Schl\"uter'
'Wolfgang Jeitschko'

_publ_section_title
;
 Ternary Lanthanoid Ruthenium Gallides with a High Gallium Content:
 Ln2Ru3Ga10 (Ln = Yb, Lu) with a New Structure Type and LnRu2Ga8 (Ln =
 La-Nd) with CaCo2Al8-type Structure
;
_journal_name_full 'Inorganic Chemistry'
_journal_page_first 6362
_journal_page_last 6368
_journal_paper_doi 10.1021/ic010629i
_journal_volume 40
_journal_year 2001
_chemical_formula_sum 'Ga10 Ru3 Yb2'
_chemical_formula_weight 1346.49
_chemical_name_systematic
;
  ?
;
_space_group_IT_number 127
_symmetry_cell_setting tetragonal
_symmetry_space_group_name_Hall '-P 4 2ab'
_symmetry_space_group_name_H-M 'P 4/m b m'
_atom_sites_solution_hydrogens geom
_atom_sites_solution_primary direct
_atom_sites_solution_secondary difmap
_audit_creation_method SHELXL-97
_cell_angle_alpha 90.00
_cell_angle_beta 90.00
_cell_angle_gamma 90.00
_cell_formula_units_Z 2
_cell_length_a 8.8190(10)
_cell_length_b 8.8190(10)
_cell_length_c 6.3250(10)
_cell_measurement_temperature 293(2)
_cell_volume 491.93(11)
_computing_structure_refinement 'SHELXL-97 (Sheldrick, 1997)'
_computing_structure_solution 'SHELXS-97 (Sheldrick, 1990)'
_diffrn_ambient_temperature 293(2)
_diffrn_measured_fraction_theta_full 1.000
_diffrn_measured_fraction_theta_max 1.000
_diffrn_radiation_monochromator graphite
_diffrn_radiation_source 'fine-focus sealed tube'
_diffrn_radiation_type MoK\a
_diffrn_radiation_wavelength 0.71073
_diffrn_reflns_av_R_equivalents 0.0664
_diffrn_reflns_av_sigmaI/netI 0.0244
_diffrn_reflns_limit_h_max 13
_diffrn_reflns_limit_h_min -13
_diffrn_reflns_limit_k_max 13
_diffrn_reflns_limit_k_min -13
_diffrn_reflns_limit_l_max 9
_diffrn_reflns_limit_l_min -9
_diffrn_reflns_number 3709
_diffrn_reflns_theta_full 32.92
_diffrn_reflns_theta_max 32.92
_diffrn_reflns_theta_min 3.22
_exptl_absorpt_coefficient_mu 50.056
_exptl_crystal_density_diffrn 9.090
_exptl_crystal_density_method 'not measured'
_exptl_crystal_F_000 1164
_refine_diff_density_max 5.201
_refine_diff_density_min -4.291
_refine_diff_density_rms 0.677
_refine_ls_extinction_coef 0.0016(3)
_refine_ls_extinction_expression Fc^*^=kFc[1+0.001xFc^2^\l^3^/sin(2\q)]^-1/4^
_refine_ls_extinction_method SHELXL
_refine_ls_goodness_of_fit_ref 1.167
_refine_ls_hydrogen_treatment mixed
_refine_ls_matrix_type full
_refine_ls_number_parameters 25
_refine_ls_number_reflns 540
_refine_ls_number_restraints 0
_refine_ls_restrained_S_all 1.167
_refine_ls_R_factor_all 0.0381
_refine_ls_R_factor_gt 0.0334
_refine_ls_shift/su_max 0.000
_refine_ls_shift/su_mean 0.000
_refine_ls_structure_factor_coef Fsqd
_refine_ls_weighting_details 'calc w=1/[\s^2^(Fo^2^)+(0.0580P)^2^+1.7290P] where P=(Fo^2^+2Fc^2^)/3'
_refine_ls_weighting_scheme calc
_refine_ls_wR_factor_gt 0.0839
_refine_ls_wR_factor_ref 0.0904
_reflns_number_gt 489
_reflns_number_total 540
_reflns_threshold_expression >2sigma(I)
_cod_data_source_file ic010629i_3.cif
_cod_data_source_block 127
_cod_database_code 4320663

loop_
_symmetry_equiv_pos_as_xyz
'x, y, z'
'-x, -y, z'
'-y, x, z'
'y, -x, z'
'-x+1/2, y+1/2, -z'
'x+1/2, -y+1/2, -z'
'y+1/2, x+1/2, -z'
'-y+1/2, -x+1/2, -z'
'-x, -y, -z'
'x, y, -z'
'y, -x, -z'
'-y, x, -z'
'x-1/2, -y-1/2, z'
'-x-1/2, y-1/2, z'
'-y-1/2, -x-1/2, z'
'y-1/2, x-1/2, z'

loop_
_atom_site_label
_atom_site_type_symbol
_atom_site_fract_x
_atom_site_fract_y
_atom_site_fract_z
_atom_site_U_iso_or_equiv
_atom_site_adp_type
_atom_site_occupancy
_atom_site_symmetry_multiplicity
_atom_site_calc_flag
_atom_site_refinement_flags
_atom_site_disorder_assembly
_atom_site_disorder_group
Yb1 Yb 0.18337(4) 0.68337(4) 0.0000 0.00705(19) Uani 1 4 d S . .
Ru1 Ru 0.17841(6) 0.67841(6) 0.5000 0.0048(2) Uani 1 4 d S . .
Ru2 Ru 0.0000 0.0000 0.0000 0.0046(2) Uani 1 8 d S . .
Ga1 Ga 0.06093(7) 0.20684(7) 0.29246(11) 0.0071(2) Uani 1 1 d . . .
Ga2 Ga 0.0000 0.5000 0.2843(2) 0.0079(3) Uani 1 4 d S . .

loop_
_atom_site_aniso_label
_atom_site_aniso_U_11
_atom_site_aniso_U_22
_atom_site_aniso_U_33
_atom_site_aniso_U_23
_atom_site_aniso_U_13
_atom_site_aniso_U_12
Yb1 0.0097(2) 0.0097(2) 0.0018(3) 0.000 0.000 0.00086(12)
Ru1 0.0057(3) 0.0057(3) 0.0029(4) 0.000 0.000 -0.0002(2)
Ru2 0.0068(3) 0.0068(3) 0.0002(4) 0.000 0.000 0.000
Ga1 0.0073(3) 0.0091(3) 0.0051(3) -0.0014(2) -0.0008(2) 0.00092(18)
Ga2 0.0079(3) 0.0079(3) 0.0079(5) 0.000 0.000 -0.0012(4)

loop_
_atom_type_symbol
_atom_type_description
_atom_type_scat_dispersion_real
_atom_type_scat_dispersion_imag
_atom_type_scat_source
Ga Ga 0.2307 1.6083 'International Tables Vol C Tables 4.2.6.8 and 6.1.1.4'
Ru Ru -1.2594 0.8363 'International Tables Vol C Tables 4.2.6.8 and 6.1.1.4'
Yb Yb -0.3850 5.5486 'International Tables Vol C Tables 4.2.6.8 and 6.1.1.4'

loop_
_geom_angle_atom_site_label_1
_geom_angle_atom_site_label_2
_geom_angle_atom_site_label_3
_geom_angle
_geom_angle_site_symmetry_1
_geom_angle_site_symmetry_3
_geom_angle_publ_flag
Ga2 Yb1 Ga2 76.35(5) . 9_565 ?
Ga2 Yb1 Ga1 94.42(3) . 14_665 ?
Ga2 Yb1 Ga1 149.211(16) 9_565 14_665 ?
Ga2 Yb1 Ga1 94.42(3) . 4_565 ?
Ga2 Yb1 Ga1 149.211(16) 9_565 4_565 ?
Ga1 Yb1 Ga1 59.38(3) 14_665 4_565 ?
Ga2 Yb1 Ga1 149.211(16) . 5 ?
Ga2 Yb1 Ga1 94.42(3) 9_565 5 ?
Ga1 Yb1 Ga1 78.49(3) 14_665 5 ?
Ga1 Yb1 Ga1 106.92(3) 4_565 5 ?
Ga2 Yb1 Ga1 149.211(16) . 11_565 ?
Ga2 Yb1 Ga1 94.42(3) 9_565 11_565 ?
Ga1 Yb1 Ga1 106.92(3) 14_665 11_565 ?
Ga1 Yb1 Ga1 78.49(3) 4_565 11_565 ?
Ga1 Yb1 Ga1 59.38(3) 5 11_565 ?
Ga2 Yb1 Ga1 99.28(2) . 8 ?
Ga2 Yb1 Ga1 53.068(16) 9_565 8 ?
Ga1 Yb1 Ga1 101.07(3) 14_665 8 ?
Ga1 Yb1 Ga1 157.077(15) 4_565 8 ?
Ga1 Yb1 Ga1 53.98(2) 5 8 ?
Ga1 Yb1 Ga1 98.10(2) 11_565 8 ?
Ga2 Yb1 Ga1 99.28(2) . 9_565 ?
Ga2 Yb1 Ga1 53.068(16) 9_565 9_565 ?
Ga1 Yb1 Ga1 157.077(15) 14_665 9_565 ?
Ga1 Yb1 Ga1 101.07(3) 4_565 9_565 ?
Ga1 Yb1 Ga1 98.10(2) 5 9_565 ?
Ga1 Yb1 Ga1 53.98(2) 11_565 9_565 ?
Ga1 Yb1 Ga1 94.78(3) 8 9_565 ?
Ga2 Yb1 Ga1 53.068(16) . 15_665 ?
Ga2 Yb1 Ga1 99.28(2) 9_565 15_665 ?
Ga1 Yb1 Ga1 53.98(2) 14_665 15_665 ?
Ga1 Yb1 Ga1 98.10(2) 4_565 15_665 ?
Ga1 Yb1 Ga1 101.07(3) 5 15_665 ?
Ga1 Yb1 Ga1 157.077(15) 11_565 15_665 ?
Ga1 Yb1 Ga1 76.13(3) 8 15_665 ?
Ga1 Yb1 Ga1 147.53(3) 9_565 15_665 ?
Ga2 Yb1 Ga1 53.068(16) . 2_565 ?
Ga2 Yb1 Ga1 99.28(2) 9_565 2_565 ?
Ga1 Yb1 Ga1 98.10(2) 14_665 2_565 ?
Ga1 Yb1 Ga1 53.98(2) 4_565 2_565 ?
Ga1 Yb1 Ga1 157.077(15) 5 2_565 ?
Ga1 Yb1 Ga1 101.07(3) 11_565 2_565 ?
Ga1 Yb1 Ga1 147.53(3) 8 2_565 ?
Ga1 Yb1 Ga1 76.13(3) 9_565 2_565 ?
Ga1 Yb1 Ga1 94.78(3) 15_665 2_565 ?
Ga2 Yb1 Ru1 127.06(3) . 1_554 ?
Ga2 Yb1 Ru1 50.70(3) 9_565 1_554 ?
Ga1 Yb1 Ru1 130.10(2) 14_665 1_554 ?
Ga1 Yb1 Ru1 130.10(2) 4_565 1_554 ?
Ga1 Yb1 Ru1 51.622(18) 5 1_554 ?
Ga1 Yb1 Ru1 51.622(18) 11_565 1_554 ?
Ga1 Yb1 Ru1 51.543(15) 8 1_554 ?
Ga1 Yb1 Ru1 51.544(15) 9_565 1_554 ?
Ga1 Yb1 Ru1 127.661(15) 15_665 1_554 ?
Ga1 Yb1 Ru1 127.661(15) 2_565 1_554 ?
Ga2 Yb1 Ru1 50.70(3) . . ?
Ga2 Yb1 Ru1 127.06(3) 9_565 . ?
Ga1 Yb1 Ru1 51.622(18) 14_665 . ?
Ga1 Yb1 Ru1 51.622(18) 4_565 . ?
Ga1 Yb1 Ru1 130.10(2) 5 . ?
Ga1 Yb1 Ru1 130.10(2) 11_565 . ?
Ga1 Yb1 Ru1 127.661(15) 8 . ?
Ga1 Yb1 Ru1 127.661(15) 9_565 . ?
Ga1 Yb1 Ru1 51.543(15) 15_665 . ?
Ga1 Yb1 Ru1 51.543(15) 2_565 . ?
Ru1 Yb1 Ru1 177.76(3) 1_554 . ?
Ga2 Yb1 Ru2 101.681(7) . 5 ?
Ga2 Yb1 Ru2 101.681(7) 9_565 5 ?
Ga1 Yb1 Ru2 50.809(14) 14_665 5 ?
Ga1 Yb1 Ru2 108.979(17) 4_565 5 ?
Ga1 Yb1 Ru2 50.809(14) 5 5 ?
Ga1 Yb1 Ru2 108.979(17) 11_565 5 ?
Ga1 Yb1 Ru2 50.271(13) 8 5 ?
Ga1 Yb1 Ru2 141.551(14) 9_565 5 ?
Ga1 Yb1 Ru2 50.271(13) 15_665 5 ?
Ga1 Yb1 Ru2 141.551(14) 2_565 5 ?
Ru1 Yb1 Ru2 90.289(4) 1_554 5 ?
Ru1 Yb1 Ru2 90.289(4) . 5 ?
Ga2 Yb1 Ru2 101.681(7) . 1_565 ?
Ga2 Yb1 Ru2 101.681(7) 9_565 1_565 ?
Ga1 Yb1 Ru2 108.979(17) 14_665 1_565 ?
Ga1 Yb1 Ru2 50.809(14) 4_565 1_565 ?
Ga1 Yb1 Ru2 108.979(17) 5 1_565 ?
Ga1 Yb1 Ru2 50.809(14) 11_565 1_565 ?
Ga1 Yb1 Ru2 141.551(14) 8 1_565 ?
Ga1 Yb1 Ru2 50.271(13) 9_565 1_565 ?
Ga1 Yb1 Ru2 141.551(14) 15_665 1_565 ?
Ga1 Yb1 Ru2 50.271(13) 2_565 1_565 ?
Ru1 Yb1 Ru2 90.289(4) 1_554 1_565 ?
Ru1 Yb1 Ru2 90.289(4) . 1_565 ?
Ru2 Yb1 Ru2 150.152(16) 5 1_565 ?
Ga2 Yb1 Ga2 117.34(4) . 3_665 ?
Ga2 Yb1 Ga2 166.305(9) 9_565 3_665 ?
Ga1 Yb1 Ga2 36.484(17) 14_665 3_665 ?
Ga1 Yb1 Ga2 36.484(17) 4_565 3_665 ?
Ga1 Yb1 Ga2 73.76(2) 5 3_665 ?
Ga1 Yb1 Ga2 73.76(2) 11_565 3_665 ?
Ga1 Yb1 Ga2 120.660(18) 8 3_665 ?
Ga1 Yb1 Ga2 120.660(18) 9_565 3_665 ?
Ga1 Yb1 Ga2 89.939(19) 15_665 3_665 ?
Ga1 Yb1 Ga2 89.939(19) 2_565 3_665 ?
Ru1 Yb1 Ga2 115.60(2) 1_554 3_665 ?
Ru1 Yb1 Ga2 66.64(2) . 3_665 ?
Ru2 Yb1 Ga2 76.445(8) 5 3_665 ?
Ru2 Yb1 Ga2 76.445(8) 1_565 3_665 ?
Ga2 Yb1 Ga2 166.305(9) . 11_565 ?
Ga2 Yb1 Ga2 117.34(4) 9_565 11_565 ?
Ga1 Yb1 Ga2 73.76(2) 14_665 11_565 ?
Ga1 Yb1 Ga2 73.76(2) 4_565 11_565 ?
Ga1 Yb1 Ga2 36.484(17) 5 11_565 ?
Ga1 Yb1 Ga2 36.484(17) 11_565 11_565 ?
Ga1 Yb1 Ga2 89.939(19) 8 11_565 ?
Ga1 Yb1 Ga2 89.939(19) 9_565 11_565 ?
Ga1 Yb1 Ga2 120.660(18) 15_665 11_565 ?
Ga1 Yb1 Ga2 120.660(18) 2_565 11_565 ?
Ru1 Yb1 Ga2 66.64(2) 1_554 11_565 ?
Ru1 Yb1 Ga2 115.60(2) . 11_565 ?
Ru2 Yb1 Ga2 76.445(8) 5 11_565 ?
Ru2 Yb1 Ga2 76.445(8) 1_565 11_565 ?
Ga2 Yb1 Ga2 48.96(4) 3_665 11_565 ?
Ga2 Yb1 Yb1 132.865(16) . 3_665 ?
Ga2 Yb1 Yb1 132.865(16) 9_565 3_665 ?
Ga1 Yb1 Yb1 74.512(19) 14_665 3_665 ?
Ga1 Yb1 Yb1 40.232(15) 4_565 3_665 ?
Ga1 Yb1 Yb1 74.512(19) 5 3_665 ?
Ga1 Yb1 Yb1 40.232(15) 11_565 3_665 ?
Ga1 Yb1 Yb1 127.645(18) 8 3_665 ?
Ga1 Yb1 Yb1 82.709(13) 9_565 3_665 ?
Ga1 Yb1 Yb1 127.645(18) 15_665 3_665 ?
Ga1 Yb1 Yb1 82.709(13) 2_565 3_665 ?
Ru1 Yb1 Yb1 90.970(13) 1_554 3_665 ?
Ru1 Yb1 Yb1 90.970(13) . 3_665 ?
Ru2 Yb1 Yb1 105.151(16) 5 3_665 ?
Ru2 Yb1 Yb1 45.0 1_565 3_665 ?
Ga2 Yb1 Yb1 38.041(13) 3_665 3_665 ?
Ga2 Yb1 Yb1 38.041(13) 11_565 3_665 ?
Ga2 Yb1 Yb1 132.865(16) . 11_565 ?
Ga2 Yb1 Yb1 132.865(16) 9_565 11_565 ?
Ga1 Yb1 Yb1 40.232(15) 14_665 11_565 ?
Ga1 Yb1 Yb1 74.512(19) 4_565 11_565 ?
Ga1 Yb1 Yb1 40.232(15) 5 11_565 ?
Ga1 Yb1 Yb1 74.512(19) 11_565 11_565 ?
Ga1 Yb1 Yb1 82.709(13) 8 11_565 ?
Ga1 Yb1 Yb1 127.645(18) 9_565 11_565 ?
Ga1 Yb1 Yb1 82.709(13) 15_665 11_565 ?
Ga1 Yb1 Yb1 127.645(18) 2_565 11_565 ?
Ru1 Yb1 Yb1 90.970(13) 1_554 11_565 ?
Ru1 Yb1 Yb1 90.970(13) . 11_565 ?
Ru2 Yb1 Yb1 45.0 5 11_565 ?
Ru2 Yb1 Yb1 105.151(16) 1_565 11_565 ?
Ga2 Yb1 Yb1 38.041(13) 3_665 11_565 ?
Ga2 Yb1 Yb1 38.041(13) 11_565 11_565 ?
Yb1 Yb1 Yb1 60.151(16) 3_665 11_565 ?
Ga2 Yb1 Yb1 66.799(11) . 3_655 ?
Ga2 Yb1 Yb1 66.799(10) 9_565 3_655 ?
Ga1 Yb1 Yb1 82.518(13) 14_665 3_655 ?
Ga1 Yb1 Yb1 136.633(14) 4_565 3_655 ?
Ga1 Yb1 Yb1 82.518(13) 5 3_655 ?
Ga1 Yb1 Yb1 136.633(14) 11_565 3_655 ?
Ga1 Yb1 Yb1 39.013(14) 8 3_655 ?
Ga1 Yb1 Yb1 119.788(17) 9_565 3_655 ?
Ga1 Yb1 Yb1 39.013(14) 15_665 3_655 ?
Ga1 Yb1 Yb1 119.788(17) 2_565 3_655 ?
Ru1 Yb1 Yb1 89.438(8) 1_554 3_655 ?
Ru1 Yb1 Yb1 89.438(8) . 3_655 ?
Ru2 Yb1 Yb1 45.0 5 3_655 ?
Ru2 Yb1 Yb1 164.849(16) 1_565 3_655 ?
Ga2 Yb1 Yb1 117.135(7) 3_665 3_655 ?
Ga2 Yb1 Yb1 117.135(7) 11_565 3_655 ?
Yb1 Yb1 Yb1 150.151(16) 3_665 3_655 ?
Yb1 Yb1 Yb1 90.0 11_565 3_655 ?
Ga2 Yb1 Yb1 66.799(11) . 11_465 ?
Ga2 Yb1 Yb1 66.799(10) 9_565 11_465 ?
Ga1 Yb1 Yb1 136.633(14) 14_665 11_465 ?
Ga1 Yb1 Yb1 82.518(13) 4_565 11_465 ?
Ga1 Yb1 Yb1 136.633(14) 5 11_465 ?
Ga1 Yb1 Yb1 82.518(13) 11_565 11_465 ?
Ga1 Yb1 Yb1 119.788(17) 8 11_465 ?
Ga1 Yb1 Yb1 39.013(14) 9_565 11_465 ?
Ga1 Yb1 Yb1 119.788(17) 15_665 11_465 ?
Ga1 Yb1 Yb1 39.013(14) 2_565 11_465 ?
Ru1 Yb1 Yb1 89.438(8) 1_554 11_465 ?
Ru1 Yb1 Yb1 89.438(8) . 11_465 ?
Ru2 Yb1 Yb1 164.849(16) 5 11_465 ?
Ru2 Yb1 Yb1 45.0 1_565 11_465 ?
Ga2 Yb1 Yb1 117.135(7) 3_665 11_465 ?
Ga2 Yb1 Yb1 117.135(7) 11_565 11_465 ?
Yb1 Yb1 Yb1 90.000(1) 3_665 11_465 ?
Yb1 Yb1 Yb1 150.151(16) 11_565 11_465 ?
Yb1 Yb1 Yb1 119.849(16) 3_655 11_465 ?
Ga2 Ru1 Ga2 63.03(6) 9_566 . ?
Ga2 Ru1 Ga1 108.66(3) 9_566 11_566 ?
Ga2 Ru1 Ga1 146.725(18) . 11_566 ?
Ga2 Ru1 Ga1 146.725(18) 9_566 4_565 ?
Ga2 Ru1 Ga1 108.66(3) . 4_565 ?
Ga1 Ru1 Ga1 59.16(3) 11_566 4_565 ?
Ga2 Ru1 Ga1 108.66(3) 9_566 5_556 ?
Ga2 Ru1 Ga1 146.725(18) . 5_556 ?
Ga1 Ru1 Ga1 66.00(3) 11_566 5_556 ?
Ga1 Ru1 Ga1 94.63(4) 4_565 5_556 ?
Ga2 Ru1 Ga1 146.725(18) 9_566 14_665 ?
Ga2 Ru1 Ga1 108.66(3) . 14_665 ?
Ga1 Ru1 Ga1 94.63(4) 11_566 14_665 ?
Ga1 Ru1 Ga1 66.00(3) 4_565 14_665 ?
Ga1 Ru1 Ga1 59.16(3) 5_556 14_665 ?
Ga2 Ru1 Ga1 90.51(3) 9_566 2_565 ?
Ga2 Ru1 Ga1 59.84(2) . 2_565 ?
Ga1 Ru1 Ga1 89.41(3) 11_566 2_565 ?
Ga1 Ru1 Ga1 60.44(3) 4_565 2_565 ?
Ga1 Ru1 Ga1 152.35(3) 5_556 2_565 ?
Ga1 Ru1 Ga1 113.76(3) 14_665 2_565 ?
Ga2 Ru1 Ga1 59.84(2) 9_566 9_566 ?
Ga2 Ru1 Ga1 90.51(3) . 9_566 ?
Ga1 Ru1 Ga1 60.44(3) 11_566 9_566 ?
Ga1 Ru1 Ga1 89.41(3) 4_565 9_566 ?
Ga1 Ru1 Ga1 113.76(3) 5_556 9_566 ?
Ga1 Ru1 Ga1 152.35(3) 14_665 9_566 ?
Ga1 Ru1 Ga1 58.57(3) 2_565 9_566 ?
Ga2 Ru1 Ga1 90.51(3) 9_566 15_665 ?
Ga2 Ru1 Ga1 59.837(19) . 15_665 ?
Ga1 Ru1 Ga1 152.35(3) 11_566 15_665 ?
Ga1 Ru1 Ga1 113.76(3) 4_565 15_665 ?
Ga1 Ru1 Ga1 89.41(3) 5_556 15_665 ?
Ga1 Ru1 Ga1 60.44(3) 14_665 15_665 ?
Ga1 Ru1 Ga1 110.73(3) 2_565 15_665 ?
Ga1 Ru1 Ga1 146.35(4) 9_566 15_665 ?
Ga2 Ru1 Ga1 59.84(2) 9_566 8_556 ?
Ga2 Ru1 Ga1 90.51(3) . 8_556 ?
Ga1 Ru1 Ga1 113.76(3) 11_566 8_556 ?
Ga1 Ru1 Ga1 152.35(3) 4_565 8_556 ?
Ga1 Ru1 Ga1 60.44(3) 5_556 8_556 ?
Ga1 Ru1 Ga1 89.41(3) 14_665 8_556 ?
Ga1 Ru1 Ga1 146.35(4) 2_565 8_556 ?
Ga1 Ru1 Ga1 110.73(3) 9_566 8_556 ?
Ga1 Ru1 Ga1 58.57(3) 15_665 8_556 ?
Ga2 Ru1 Yb1 59.60(3) 9_566 1_556 ?
Ga2 Ru1 Yb1 122.64(4) . 1_556 ?
Ga1 Ru1 Yb1 59.547(17) 11_566 1_556 ?
Ga1 Ru1 Yb1 118.71(2) 4_565 1_556 ?
Ga1 Ru1 Yb1 59.547(17) 5_556 1_556 ?
Ga1 Ru1 Yb1 118.71(2) 14_665 1_556 ?
Ga1 Ru1 Yb1 119.650(17) 2_565 1_556 ?
Ga1 Ru1 Yb1 61.094(16) 9_566 1_556 ?
Ga1 Ru1 Yb1 119.650(17) 15_665 1_556 ?
Ga1 Ru1 Yb1 61.094(16) 8_556 1_556 ?
Ga2 Ru1 Yb1 122.64(4) 9_566 . ?
Ga2 Ru1 Yb1 59.60(3) . . ?
Ga1 Ru1 Yb1 118.71(2) 11_566 . ?
Ga1 Ru1 Yb1 59.546(17) 4_565 . ?
Ga1 Ru1 Yb1 118.71(2) 5_556 . ?
Ga1 Ru1 Yb1 59.546(17) 14_665 . ?
Ga1 Ru1 Yb1 61.094(16) 2_565 . ?
Ga1 Ru1 Yb1 119.650(17) 9_566 . ?
Ga1 Ru1 Yb1 61.094(16) 15_665 . ?
Ga1 Ru1 Yb1 119.650(17) 8_556 . ?
Yb1 Ru1 Yb1 177.76(3) 1_556 . ?
Ga2 Ru1 Ga2 129.70(5) 9_566 11_566 ?
Ga2 Ru1 Ga2 167.270(15) . 11_566 ?
Ga1 Ru1 Ga2 36.788(19) 11_566 11_566 ?
Ga1 Ru1 Ga2 61.13(3) 4_565 11_566 ?
Ga1 Ru1 Ga2 36.788(19) 5_556 11_566 ?
Ga1 Ru1 Ga2 61.13(3) 14_665 11_566 ?
Ga1 Ru1 Ga2 115.57(2) 2_565 11_566 ?
Ga1 Ru1 Ga2 96.69(2) 9_566 11_566 ?
Ga1 Ru1 Ga2 115.57(2) 15_665 11_566 ?
Ga1 Ru1 Ga2 96.69(2) 8_556 11_566 ?
Yb1 Ru1 Ga2 70.09(2) 1_556 11_566 ?
Yb1 Ru1 Ga2 107.67(3) . 11_566 ?
Ga2 Ru1 Ga2 167.271(15) 9_566 3_665 ?
Ga2 Ru1 Ga2 129.70(5) . 3_665 ?
Ga1 Ru1 Ga2 61.13(3) 11_566 3_665 ?
Ga1 Ru1 Ga2 36.788(19) 4_565 3_665 ?
Ga1 Ru1 Ga2 61.13(3) 5_556 3_665 ?
Ga1 Ru1 Ga2 36.788(19) 14_665 3_665 ?
Ga1 Ru1 Ga2 96.69(2) 2_565 3_665 ?
Ga1 Ru1 Ga2 115.57(2) 9_566 3_665 ?
Ga1 Ru1 Ga2 96.69(2) 15_665 3_665 ?
Ga1 Ru1 Ga2 115.57(2) 8_556 3_665 ?
Yb1 Ru1 Ga2 107.67(3) 1_556 3_665 ?
Yb1 Ru1 Ga2 70.09(2) . 3_665 ?
Ga2 Ru1 Ga2 37.57(4) 11_566 3_665 ?
Ga2 Ru1 Ru1 31.52(3) 9_566 9_566 ?
Ga2 Ru1 Ru1 31.52(3) . 9_566 ?
Ga1 Ru1 Ru1 132.687(19) 11_566 9_566 ?
Ga1 Ru1 Ru1 132.687(19) 4_565 9_566 ?
Ga1 Ru1 Ru1 132.687(19) 5_556 9_566 ?
Ga1 Ru1 Ru1 132.687(19) 14_665 9_566 ?
Ga1 Ru1 Ru1 73.17(2) 2_565 9_566 ?
Ga1 Ru1 Ru1 73.17(2) 9_566 9_566 ?
Ga1 Ru1 Ru1 73.17(2) 15_665 9_566 ?
Ga1 Ru1 Ru1 73.17(2) 8_556 9_566 ?
Yb1 Ru1 Ru1 91.120(16) 1_556 9_566 ?
Yb1 Ru1 Ru1 91.121(16) . 9_566 ?
Ga2 Ru1 Ru1 161.213(18) 11_566 9_566 ?
Ga2 Ru1 Ru1 161.213(18) 3_665 9_566 ?
Ga2 Ru1 Ga1 56.94(3) 9_566 . ?
Ga2 Ru1 Ga1 31.604(13) . . ?
Ga1 Ru1 Ga1 165.575(19) 11_566 . ?
Ga1 Ru1 Ga1 132.79(2) 4_565 . ?
Ga1 Ru1 Ga1 115.588(19) 5_556 . ?
Ga1 Ru1 Ga1 98.21(2) 14_665 . ?
Ga1 Ru1 Ga1 91.42(2) 2_565 . ?
Ga1 Ru1 Ga1 108.14(2) 9_566 . ?
Ga1 Ru1 Ga1 38.21(2) 15_665 . ?
Ga1 Ru1 Ga1 60.05(2) 8_556 . ?
Yb1 Ru1 Ga1 107.988(18) 1_556 . ?
Yb1 Ru1 Ga1 73.933(15) . . ?
Ga2 Ru1 Ga1 150.475(9) 11_566 . ?
Ga2 Ru1 Ga1 132.962(17) 3_665 . ?
Ru1 Ru1 Ga1 34.966(9) 9_566 . ?
Ga2 Ru1 Ga1 56.94(3) 9_566 16_565 ?
Ga2 Ru1 Ga1 31.603(13) . 16_565 ?
Ga1 Ru1 Ga1 115.588(19) 11_566 16_565 ?
Ga1 Ru1 Ga1 98.21(2) 4_565 16_565 ?
Ga1 Ru1 Ga1 165.575(19) 5_556 16_565 ?
Ga1 Ru1 Ga1 132.79(2) 14_665 16_565 ?
Ga1 Ru1 Ga1 38.21(2) 2_565 16_565 ?
Ga1 Ru1 Ga1 60.05(2) 9_566 16_565 ?
Ga1 Ru1 Ga1 91.42(2) 15_665 16_565 ?
Ga1 Ru1 Ga1 108.14(2) 8_556 16_565 ?
Yb1 Ru1 Ga1 107.989(18) 1_556 16_565 ?
Yb1 Ru1 Ga1 73.932(15) . 16_565 ?
Ga2 Ru1 Ga1 150.476(9) 11_566 16_565 ?
Ga2 Ru1 Ga1 132.962(17) 3_665 16_565 ?
Ru1 Ru1 Ga1 34.966(9) 9_566 16_565 ?
Ga1 Ru1 Ga1 59.026(17) . 16_565 ?
Ga2 Ru1 Ga1 31.603(13) 9_566 7_456 ?
Ga2 Ru1 Ga1 56.94(3) . 7_456 ?
Ga1 Ru1 Ga1 98.21(2) 11_566 7_456 ?
Ga1 Ru1 Ga1 115.588(19) 4_565 7_456 ?
Ga1 Ru1 Ga1 132.79(2) 5_556 7_456 ?
Ga1 Ru1 Ga1 165.575(19) 14_665 7_456 ?
Ga1 Ru1 Ga1 60.05(2) 2_565 7_456 ?
Ga1 Ru1 Ga1 38.21(2) 9_566 7_456 ?
Ga1 Ru1 Ga1 108.14(2) 15_665 7_456 ?
Ga1 Ru1 Ga1 91.42(2) 8_556 7_456 ?
Yb1 Ru1 Ga1 73.932(15) 1_556 7_456 ?
Yb1 Ru1 Ga1 107.989(18) . 7_456 ?
Ga2 Ru1 Ga1 132.962(17) 11_566 7_456 ?
Ga2 Ru1 Ga1 150.476(9) 3_665 7_456 ?
Ru1 Ru1 Ga1 34.966(9) 9_566 7_456 ?
Ga1 Ru1 Ga1 69.933(19) . 7_456 ?
Ga1 Ru1 Ga1 34.06(2) 16_565 7_456 ?
Ga2 Ru1 Ga1 31.603(13) 9_566 10_556 ?
Ga2 Ru1 Ga1 56.94(3) . 10_556 ?
Ga1 Ru1 Ga1 132.79(2) 11_566 10_556 ?
Ga1 Ru1 Ga1 165.575(19) 4_565 10_556 ?
Ga1 Ru1 Ga1 98.21(2) 5_556 10_556 ?
Ga1 Ru1 Ga1 115.588(19) 14_665 10_556 ?
Ga1 Ru1 Ga1 108.14(2) 2_565 10_556 ?
Ga1 Ru1 Ga1 91.42(2) 9_566 10_556 ?
Ga1 Ru1 Ga1 60.05(2) 15_665 10_556 ?
Ga1 Ru1 Ga1 38.21(2) 8_556 10_556 ?
Yb1 Ru1 Ga1 73.932(15) 1_556 10_556 ?
Yb1 Ru1 Ga1 107.989(18) . 10_556 ?
Ga2 Ru1 Ga1 132.962(17) 11_566 10_556 ?
Ga2 Ru1 Ga1 150.476(9) 3_665 10_556 ?
Ru1 Ru1 Ga1 34.966(9) 9_566 10_556 ?
Ga1 Ru1 Ga1 34.06(2) . 10_556 ?
Ga1 Ru1 Ga1 69.932(19) 16_565 10_556 ?
Ga1 Ru1 Ga1 59.025(17) 7_456 10_556 ?
Ga2 Ru1 Ru2 78.64(2) 9_566 1_566 ?
Ga2 Ru1 Ru2 122.21(2) . 1_566 ?
Ga1 Ru1 Ru2 31.444(15) 11_566 1_566 ?
Ga1 Ru1 Ru2 80.569(19) 4_565 1_566 ?
Ga1 Ru1 Ru2 84.064(19) 5_556 1_566 ?
Ga1 Ru1 Ru2 125.86(3) 14_665 1_566 ?
Ga1 Ru1 Ru2 80.342(17) 2_565 1_566 ?
Ga1 Ru1 Ru2 31.708(15) 9_566 1_566 ?
Ga1 Ru1 Ru2 164.765(17) 15_665 1_566 ?
Ga1 Ru1 Ru2 106.373(18) 8_556 1_566 ?
Yb1 Ru1 Ru2 45.424(6) 1_556 1_566 ?
Yb1 Ru1 Ru2 133.959(9) . 1_566 ?
Ga2 Ru1 Ru2 65.704(14) 11_566 1_566 ?
Ga2 Ru1 Ru2 92.190(18) 3_665 1_566 ?
Ru1 Ru1 Ru2 101.368(10) 9_566 1_566 ?
Ga1 Ru1 Ru2 134.834(17) . 1_566 ?
Ga1 Ru1 Ru2 91.543(12) 16_565 1_566 ?
Ga1 Ru1 Ru2 67.543(10) 7_456 1_566 ?
Ga1 Ru1 Ru2 107.226(14) 10_556 1_566 ?
Ga1 Ru2 Ga1 60.910(18) 9 12 ?
Ga1 Ru2 Ga1 119.090(18) 9 4 ?
Ga1 Ru2 Ga1 180.00(3) 12 4 ?
Ga1 Ru2 Ga1 60.910(18) 9 11 ?
Ga1 Ru2 Ga1 91.58(3) 12 11 ?
Ga1 Ru2 Ga1 88.42(3) 4 11 ?
Ga1 Ru2 Ga1 119.090(18) 9 3 ?
Ga1 Ru2 Ga1 88.42(3) 12 3 ?
Ga1 Ru2 Ga1 91.58(3) 4 3 ?
Ga1 Ru2 Ga1 180.00(3) 11 3 ?
Ga1 Ru2 Ga1 91.58(3) 9 10 ?
Ga1 Ru2 Ga1 60.910(18) 12 10 ?
Ga1 Ru2 Ga1 119.090(18) 4 10 ?
Ga1 Ru2 Ga1 60.910(18) 11 10 ?
Ga1 Ru2 Ga1 119.090(18) 3 10 ?
Ga1 Ru2 Ga1 88.42(3) 9 2 ?
Ga1 Ru2 Ga1 119.090(18) 12 2 ?
Ga1 Ru2 Ga1 60.910(18) 4 2 ?
Ga1 Ru2 Ga1 119.090(18) 11 2 ?
Ga1 Ru2 Ga1 60.910(18) 3 2 ?
Ga1 Ru2 Ga1 180.00(2) 10 2 ?
Ga1 Ru2 Ga1 180.0 9 . ?
Ga1 Ru2 Ga1 119.091(18) 12 . ?
Ga1 Ru2 Ga1 60.909(18) 4 . ?
Ga1 Ru2 Ga1 119.090(18) 11 . ?
Ga1 Ru2 Ga1 60.910(18) 3 . ?
Ga1 Ru2 Ga1 88.42(3) 10 . ?
Ga1 Ru2 Ga1 91.58(3) 2 . ?
Ga1 Ru2 Yb1 58.678(15) 9 11_455 ?
Ga1 Ru2 Yb1 60.428(15) 12 11_455 ?
Ga1 Ru2 Yb1 119.572(15) 4 11_455 ?
Ga1 Ru2 Yb1 119.572(15) 11 11_455 ?
Ga1 Ru2 Yb1 60.428(15) 3 11_455 ?
Ga1 Ru2 Yb1 121.322(15) 10 11_455 ?
Ga1 Ru2 Yb1 58.678(15) 2 11_455 ?
Ga1 Ru2 Yb1 121.323(15) . 11_455 ?
Ga1 Ru2 Yb1 121.322(15) 9 3_655 ?
Ga1 Ru2 Yb1 119.572(15) 12 3_655 ?
Ga1 Ru2 Yb1 60.428(15) 4 3_655 ?
Ga1 Ru2 Yb1 60.428(15) 11 3_655 ?
Ga1 Ru2 Yb1 119.572(15) 3 3_655 ?
Ga1 Ru2 Yb1 58.678(15) 10 3_655 ?
Ga1 Ru2 Yb1 121.322(15) 2 3_655 ?
Ga1 Ru2 Yb1 58.677(15) . 3_655 ?
Yb1 Ru2 Yb1 180.0 11_455 3_655 ?
Ga1 Ru2 Yb1 60.428(15) 9 1_545 ?
Ga1 Ru2 Yb1 121.322(15) 12 1_545 ?
Ga1 Ru2 Yb1 58.678(15) 4 1_545 ?
Ga1 Ru2 Yb1 58.678(15) 11 1_545 ?
Ga1 Ru2 Yb1 121.322(15) 3 1_545 ?
Ga1 Ru2 Yb1 119.572(15) 10 1_545 ?
Ga1 Ru2 Yb1 60.428(15) 2 1_545 ?
Ga1 Ru2 Yb1 119.572(15) . 1_545 ?
Yb1 Ru2 Yb1 90.0 11_455 1_545 ?
Yb1 Ru2 Yb1 90.0 3_655 1_545 ?
Ga1 Ru2 Yb1 119.572(15) 9 9_565 ?
Ga1 Ru2 Yb1 58.678(15) 12 9_565 ?
Ga1 Ru2 Yb1 121.322(15) 4 9_565 ?
Ga1 Ru2 Yb1 121.322(15) 11 9_565 ?
Ga1 Ru2 Yb1 58.678(15) 3 9_565 ?
Ga1 Ru2 Yb1 60.428(15) 10 9_565 ?
Ga1 Ru2 Yb1 119.572(15) 2 9_565 ?
Ga1 Ru2 Yb1 60.428(15) . 9_565 ?
Yb1 Ru2 Yb1 90.0 11_455 9_565 ?
Yb1 Ru2 Yb1 90.0 3_655 9_565 ?
Yb1 Ru2 Yb1 180.000(16) 1_545 9_565 ?
Ga1 Ru2 Ru1 31.525(17) 9 11_455 ?
Ga1 Ru2 Ru1 32.120(16) 12 11_455 ?
Ga1 Ru2 Ru1 147.880(16) 4 11_455 ?
Ga1 Ru2 Ru1 82.724(19) 11 11_455 ?
Ga1 Ru2 Ru1 97.276(19) 3 11_455 ?
Ga1 Ru2 Ru1 83.041(18) 10 11_455 ?
Ga1 Ru2 Ru1 96.959(18) 2 11_455 ?
Ga1 Ru2 Ru1 148.476(17) . 11_455 ?
Yb1 Ru2 Ru1 44.287(6) 11_455 11_455 ?
Yb1 Ru2 Ru1 135.713(6) 3_655 11_455 ?
Yb1 Ru2 Ru1 90.756(10) 1_545 11_455 ?
Yb1 Ru2 Ru1 89.244(11) 9_565 11_455 ?
Ga1 Ru2 Ru1 148.475(17) 9 3_655 ?
Ga1 Ru2 Ru1 147.880(16) 12 3_655 ?
Ga1 Ru2 Ru1 32.120(16) 4 3_655 ?
Ga1 Ru2 Ru1 97.276(19) 11 3_655 ?
Ga1 Ru2 Ru1 82.724(19) 3 3_655 ?
Ga1 Ru2 Ru1 96.959(18) 10 3_655 ?
Ga1 Ru2 Ru1 83.041(18) 2 3_655 ?
Ga1 Ru2 Ru1 31.524(17) . 3_655 ?
Yb1 Ru2 Ru1 135.713(6) 11_455 3_655 ?
Yb1 Ru2 Ru1 44.287(6) 3_655 3_655 ?
Yb1 Ru2 Ru1 89.244(11) 1_545 3_655 ?
Yb1 Ru2 Ru1 90.756(10) 9_565 3_655 ?
Ru1 Ru2 Ru1 180.000(2) 11_455 3_655 ?
Ga1 Ru2 Ru1 147.880(16) 9 9_566 ?
Ga1 Ru2 Ru1 96.959(18) 12 9_566 ?
Ga1 Ru2 Ru1 83.041(18) 4 9_566 ?
Ga1 Ru2 Ru1 148.475(17) 11 9_566 ?
Ga1 Ru2 Ru1 31.525(17) 3 9_566 ?
Ga1 Ru2 Ru1 97.276(19) 10 9_566 ?
Ga1 Ru2 Ru1 82.724(19) 2 9_566 ?
Ga1 Ru2 Ru1 32.121(16) . 9_566 ?
Yb1 Ru2 Ru1 90.756(10) 11_455 9_566 ?
Yb1 Ru2 Ru1 89.244(11) 3_655 9_566 ?
Yb1 Ru2 Ru1 135.713(6) 1_545 9_566 ?
Yb1 Ru2 Ru1 44.287(6) 9_565 9_566 ?
Ru1 Ru2 Ru1 119.169(7) 11_455 9_566 ?
Ru1 Ru2 Ru1 60.831(7) 3_655 9_566 ?
Ga1 Ru2 Ru1 32.120(16) 9 1_544 ?
Ga1 Ru2 Ru1 83.041(18) 12 1_544 ?
Ga1 Ru2 Ru1 96.959(18) 4 1_544 ?
Ga1 Ru2 Ru1 31.525(17) 11 1_544 ?
Ga1 Ru2 Ru1 148.475(17) 3 1_544 ?
Ga1 Ru2 Ru1 82.724(19) 10 1_544 ?
Ga1 Ru2 Ru1 97.276(19) 2 1_544 ?
Ga1 Ru2 Ru1 147.879(16) . 1_544 ?
Yb1 Ru2 Ru1 89.244(11) 11_455 1_544 ?
Yb1 Ru2 Ru1 90.756(10) 3_655 1_544 ?
Yb1 Ru2 Ru1 44.287(6) 1_545 1_544 ?
Yb1 Ru2 Ru1 135.713(6) 9_565 1_544 ?
Ru1 Ru2 Ru1 60.831(7) 11_455 1_544 ?
Ru1 Ru2 Ru1 119.169(7) 3_655 1_544 ?
Ru1 Ru2 Ru1 180.0 9_566 1_544 ?
Ga1 Ru2 Ru1 96.959(18) 9 11_456 ?
Ga1 Ru2 Ru1 97.276(19) 12 11_456 ?
Ga1 Ru2 Ru1 82.724(19) 4 11_456 ?
Ga1 Ru2 Ru1 147.880(16) 11 11_456 ?
Ga1 Ru2 Ru1 32.120(16) 3 11_456 ?
Ga1 Ru2 Ru1 148.475(17) 10 11_456 ?
Ga1 Ru2 Ru1 31.525(17) 2 11_456 ?
Ga1 Ru2 Ru1 83.041(18) . 11_456 ?
Yb1 Ru2 Ru1 44.287(6) 11_455 11_456 ?
Yb1 Ru2 Ru1 135.713(6) 3_655 11_456 ?
Yb1 Ru2 Ru1 90.756(10) 1_545 11_456 ?
Yb1 Ru2 Ru1 89.244(11) 9_565 11_456 ?
Ru1 Ru2 Ru1 88.554(12) 11_455 11_456 ?
Ru1 Ru2 Ru1 91.446(11) 3_655 11_456 ?
Ru1 Ru2 Ru1 60.831(7) 9_566 11_456 ?
Ru1 Ru2 Ru1 119.169(7) 1_544 11_456 ?
Ga1 Ru2 Ru1 83.041(18) 9 3_654 ?
Ga1 Ru2 Ru1 82.724(19) 12 3_654 ?
Ga1 Ru2 Ru1 97.276(19) 4 3_654 ?
Ga1 Ru2 Ru1 32.120(16) 11 3_654 ?
Ga1 Ru2 Ru1 147.880(16) 3 3_654 ?
Ga1 Ru2 Ru1 31.525(17) 10 3_654 ?
Ga1 Ru2 Ru1 148.475(17) 2 3_654 ?
Ga1 Ru2 Ru1 96.959(18) . 3_654 ?
Yb1 Ru2 Ru1 135.713(6) 11_455 3_654 ?
Yb1 Ru2 Ru1 44.287(6) 3_655 3_654 ?
Yb1 Ru2 Ru1 89.244(11) 1_545 3_654 ?
Yb1 Ru2 Ru1 90.756(10) 9_565 3_654 ?
Ru1 Ru2 Ru1 91.446(11) 11_455 3_654 ?
Ru1 Ru2 Ru1 88.554(12) 3_655 3_654 ?
Ru1 Ru2 Ru1 119.169(7) 9_566 3_654 ?
Ru1 Ru2 Ru1 60.831(7) 1_544 3_654 ?
Ru1 Ru2 Ru1 180.0 11_456 3_654 ?
Ga1 Ru2 Ru1 82.724(19) 9 9_565 ?
Ga1 Ru2 Ru1 31.525(17) 12 9_565 ?
Ga1 Ru2 Ru1 148.475(17) 4 9_565 ?
Ga1 Ru2 Ru1 83.041(18) 11 9_565 ?
Ga1 Ru2 Ru1 96.959(18) 3 9_565 ?
Ga1 Ru2 Ru1 32.120(16) 10 9_565 ?
Ga1 Ru2 Ru1 147.880(16) 2 9_565 ?
Ga1 Ru2 Ru1 97.276(18) . 9_565 ?
Yb1 Ru2 Ru1 90.756(10) 11_455 9_565 ?
Yb1 Ru2 Ru1 89.244(11) 3_655 9_565 ?
Yb1 Ru2 Ru1 135.713(6) 1_545 9_565 ?
Yb1 Ru2 Ru1 44.287(6) 9_565 9_565 ?
Ru1 Ru2 Ru1 60.831(7) 11_455 9_565 ?
Ru1 Ru2 Ru1 119.169(7) 3_655 9_565 ?
Ru1 Ru2 Ru1 88.554(12) 9_566 9_565 ?
Ru1 Ru2 Ru1 91.446(12) 1_544 9_565 ?
Ru1 Ru2 Ru1 119.169(7) 11_456 9_565 ?
Ru1 Ru2 Ru1 60.831(7) 3_654 9_565 ?
Ga1 Ru2 Ru1 97.276(19) 9 1_545 ?
Ga1 Ru2 Ru1 148.475(17) 12 1_545 ?
Ga1 Ru2 Ru1 31.525(17) 4 1_545 ?
Ga1 Ru2 Ru1 96.959(18) 11 1_545 ?
Ga1 Ru2 Ru1 83.041(18) 3 1_545 ?
Ga1 Ru2 Ru1 147.880(16) 10 1_545 ?
Ga1 Ru2 Ru1 32.120(16) 2 1_545 ?
Ga1 Ru2 Ru1 82.724(18) . 1_545 ?
Yb1 Ru2 Ru1 89.244(11) 11_455 1_545 ?
Yb1 Ru2 Ru1 90.756(10) 3_655 1_545 ?
Yb1 Ru2 Ru1 44.287(6) 1_545 1_545 ?
Yb1 Ru2 Ru1 135.713(6) 9_565 1_545 ?
Ru1 Ru2 Ru1 119.169(7) 11_455 1_545 ?
Ru1 Ru2 Ru1 60.831(7) 3_655 1_545 ?
Ru1 Ru2 Ru1 91.446(12) 9_566 1_545 ?
Ru1 Ru2 Ru1 88.554(12) 1_544 1_545 ?
Ru1 Ru2 Ru1 60.831(7) 11_456 1_545 ?
Ru1 Ru2 Ru1 119.169(7) 3_654 1_545 ?
Ru1 Ru2 Ru1 180.000(11) 9_565 1_545 ?
Ga1 Ga1 Ga2 91.12(3) 10_556 . ?
Ga1 Ga1 Ru2 134.208(16) 10_556 . ?
Ga2 Ga1 Ru2 128.19(4) . . ?
Ga1 Ga1 Ru1 60.419(17) 10_556 3_655 ?
Ga2 Ga1 Ru1 106.13(3) . 3_655 ?
Ru2 Ga1 Ru1 117.03(3) . 3_655 ?
Ga1 Ga1 Ru1 60.716(15) 10_556 9_566 ?
Ga2 Ga1 Ru1 58.70(2) . 9_566 ?
Ru2 Ga1 Ru1 116.17(3) . 9_566 ?
Ru1 Ga1 Ru1 118.30(3) 3_655 9_566 ?
Ga1 Ga1 Ga1 90.0 10_556 4 ?
Ga2 Ga1 Ga1 163.12(3) . 4 ?
Ru2 Ga1 Ga1 59.545(9) . 4 ?
Ru1 Ga1 Ga1 60.23(3) 3_655 4 ?
Ru1 Ga1 Ga1 135.03(2) 9_566 4 ?
Ga1 Ga1 Ga1 90.0 10_556 3 ?
Ga2 Ga1 Ga1 106.84(3) . 3 ?
Ru2 Ga1 Ga1 59.545(9) . 3 ?
Ru1 Ga1 Ga1 135.562(19) 3_655 3 ?
Ru1 Ga1 Ga1 59.32(3) 9_566 3 ?
Ga1 Ga1 Ga1 90.000(1) 4 3 ?
Ga1 Ga1 Ga1 90.0 10_556 15_665 ?
Ga2 Ga1 Ga1 56.748(13) . 15_665 ?
Ru2 Ga1 Ga1 129.007(15) . 15_665 ?
Ru1 Ga1 Ga1 57.002(16) 3_655 15_665 ?
Ru1 Ga1 Ga1 106.83(2) 9_566 15_665 ?
Ga1 Ga1 Ga1 106.414(18) 4 15_665 ?
Ga1 Ga1 Ga1 163.586(18) 3 15_665 ?
Ga1 Ga1 Yb1 129.245(15) 10_556 3_655 ?
Ga2 Ga1 Yb1 102.35(3) . 3_655 ?
Ru2 Ga1 Yb1 70.513(18) . 3_655 ?
Ru1 Ga1 Yb1 68.83(2) 3_655 3_655 ?
Ru1 Ga1 Yb1 160.51(3) 9_566 3_655 ?
Ga1 Ga1 Yb1 64.46(2) 4 3_655 ?
Ga1 Ga1 Yb1 130.039(15) 3 3_655 ?
Ga1 Ga1 Yb1 60.313(14) 15_665 3_655 ?
Ga1 Ga1 Yb1 128.066(14) 10_556 9_565 ?
Ga2 Ga1 Yb1 61.70(3) . 9_565 ?
Ru2 Ga1 Yb1 69.301(18) . 9_565 ?
Ru1 Ga1 Yb1 162.87(3) 3_655 9_565 ?
Ru1 Ga1 Yb1 67.362(18) 9_566 9_565 ?
Ga1 Ga1 Yb1 128.829(16) 4 9_565 ?
Ga1 Ga1 Yb1 61.57(2) 3 9_565 ?
Ga1 Ga1 Yb1 106.234(15) 15_665 9_565 ?
Yb1 Ga1 Yb1 100.75(2) 3_655 9_565 ?
Ga1 Ga1 Ga1 180.0 10_556 10 ?
Ga2 Ga1 Ga1 88.88(3) . 10 ?
Ru2 Ga1 Ga1 45.791(16) . 10 ?
Ru1 Ga1 Ga1 119.582(17) 3_655 10 ?
Ru1 Ga1 Ga1 119.283(16) 9_566 10 ?
Ga1 Ga1 Ga1 90.0 4 10 ?
Ga1 Ga1 Ga1 90.0 3 10 ?
Ga1 Ga1 Ga1 90.0 15_665 10 ?
Yb1 Ga1 Ga1 50.756(15) 3_655 10 ?
Yb1 Ga1 Ga1 51.933(14) 9_565 10 ?
Ga1 Ga1 Ga1 45.689(19) 10_556 11_556 ?
Ga2 Ga1 Ga1 134.30(4) . 11_556 ?
Ru2 Ga1 Ga1 97.15(2) . 11_556 ?
Ru1 Ga1 Ga1 45.564(19) 3_655 11_556 ?
Ru1 Ga1 Ga1 99.47(3) 9_566 11_556 ?
Ga1 Ga1 Ga1 44.312(19) 4 11_556 ?
Ga1 Ga1 Ga1 90.0 3 11_556 ?
Ga1 Ga1 Ga1 101.666(13) 15_665 11_556 ?
Yb1 Ga1 Ga1 97.67(2) 3_655 11_556 ?
Yb1 Ga1 Ga1 151.57(2) 9_565 11_556 ?
Ga1 Ga1 Ga1 134.311(19) 10 11_556 ?
Ga1 Ga1 Ga1 45.689(19) 10_556 12_556 ?
Ga2 Ga1 Ga1 102.77(3) . 12_556 ?
Ru2 Ga1 Ga1 97.15(2) . 12_556 ?
Ru1 Ga1 Ga1 99.56(3) 3_655 12_556 ?
Ru1 Ga1 Ga1 45.03(2) 9_566 12_556 ?
Ga1 Ga1 Ga1 90.0 4 12_556 ?
Ga1 Ga1 Ga1 44.311(19) 3 12_556 ?
Ga1 Ga1 Ga1 133.346(18) 15_665 12_556 ?
Yb1 Ga1 Ga1 154.46(2) 3_655 12_556 ?
Yb1 Ga1 Ga1 95.16(2) 9_565 12_556 ?
Ga1 Ga1 Ga1 134.310(19) 10 12_556 ?
Ga1 Ga1 Ga1 60.79(2) 11_556 12_556 ?
Ga1 Ga1 Ga2 44.607(19) 10_556 9_566 ?
Ga2 Ga1 Ga2 46.51(5) . 9_566 ?
Ru2 Ga1 Ga2 160.09(2) . 9_566 ?
Ru1 Ga1 Ga2 80.61(2) 3_655 9_566 ?
Ru1 Ga1 Ga2 43.955(17) 9_566 9_566 ?
Ga1 Ga1 Ga2 132.23(2) 4 9_566 ?
Ga1 Ga1 Ga2 101.74(2) 3 9_566 ?
Ga1 Ga1 Ga2 67.349(12) 15_665 9_566 ?
Yb1 Ga1 Ga2 127.54(2) 3_655 9_566 ?
Yb1 Ga1 Ga2 96.57(2) 9_565 9_566 ?
Ga1 Ga1 Ga2 135.393(19) 10 9_566 ?
Ga1 Ga1 Ga2 89.06(3) 11_556 9_566 ?
Ga1 Ga1 Ga2 69.41(2) 12_556 9_566 ?
Ga1 Ga1 Ga1 90.0 10_556 2 ?
Ga2 Ga1 Ga1 151.82(3) . 2 ?
Ru2 Ga1 Ga1 44.208(16) . 2 ?
Ru1 Ga1 Ga1 98.85(2) 3_655 2 ?
Ru1 Ga1 Ga1 98.02(3) 9_566 2 ?
Ga1 Ga1 Ga1 45.0 4 2 ?
Ga1 Ga1 Ga1 45.0 3 2 ?
Ga1 Ga1 Ga1 151.414(18) 15_665 2 ?
Yb1 Ga1 Ga1 98.63(2) 3_655 2 ?
Yb1 Ga1 Ga1 96.12(2) 9_565 2 ?
Ga1 Ga1 Ga1 90.0 10 2 ?
Ga1 Ga1 Ga1 59.604(11) 11_556 2 ?
Ga1 Ga1 Ga1 59.604(11) 12_556 2 ?
Ga2 Ga1 Ga1 128.255(19) 9_566 2 ?
Ga1 Ga1 Ga1 47.81(2) 10_556 8_556 ?
Ga2 Ga1 Ga1 66.85(3) . 8_556 ?
Ru2 Ga1 Ga1 159.170(15) . 8_556 ?
Ru1 Ga1 Ga1 42.687(19) 3_655 8_556 ?
Ru1 Ga1 Ga1 83.45(2) 9_566 8_556 ?
Ga1 Ga1 Ga1 102.085(12) 4 8_556 ?
Ga1 Ga1 Ga1 135.29(2) 3 8_556 ?
Ga1 Ga1 Ga1 42.19(2) 15_665 8_556 ?
Yb1 Ga1 Ga1 93.32(2) 3_655 8_556 ?
Yb1 Ga1 Ga1 128.405(17) 9_565 8_556 ?
Ga1 Ga1 Ga1 132.19(2) 10 8_556 ?
Ga1 Ga1 Ga1 71.38(2) 11_556 8_556 ?
Ga1 Ga1 Ga1 92.26(3) 12_556 8_556 ?
Ga2 Ga1 Ga1 40.228(12) 9_566 8_556 ?
Ga1 Ga1 Ga1 130.587(16) 2 8_556 ?
Ga1 Ga1 Ga2 90.69(2) 10_556 3_655 ?
Ga2 Ga1 Ga2 126.94(2) . 3_655 ?
Ru2 Ga1 Ga2 83.211(19) . 3_655 ?
Ru1 Ga1 Ga2 35.29(2) 3_655 3_655 ?
Ru1 Ga1 Ga2 151.41(3) 9_566 3_655 ?
Ga1 Ga1 Ga2 36.195(18) 4 3_655 ?
Ga1 Ga1 Ga2 126.186(18) 3 3_655 ?
Ga1 Ga1 Ga2 70.226(9) 15_665 3_655 ?
Yb1 Ga1 Ga2 42.66(2) 3_655 3_655 ?
Yb1 Ga1 Ga2 141.23(3) 9_565 3_655 ?
Ga1 Ga1 Ga2 89.31(2) 10 3_655 ?
Ga1 Ga1 Ga2 55.32(2) 11_556 3_655 ?
Ga1 Ga1 Ga2 115.53(2) 12_556 3_655 ?
Ga2 Ga1 Ga2 115.522(18) 9_566 3_655 ?
Ga1 Ga1 Ga2 81.189(18) 2 3_655 ?
Ga1 Ga1 Ga2 75.963(16) 8_556 3_655 ?
Ga1 Ga1 Ga1 90.0 10_556 16_565 ?
Ga2 Ga1 Ga1 33.276(13) . 16_565 ?
Ru2 Ga1 Ga1 110.058(13) . 16_565 ?
Ru1 Ga1 Ga1 132.688(19) 3_655 16_565 ?
Ru1 Ga1 Ga1 34.637(16) 9_566 16_565 ?
Ga1 Ga1 Ga1 163.586(18) 4 16_565 ?
Ga1 Ga1 Ga1 73.586(18) 3 16_565 ?
Ga1 Ga1 Ga1 90.0 15_665 16_565 ?
Yb1 Ga1 Ga1 126.541(16) 3_655 16_565 ?
Yb1 Ga1 Ga1 42.609(14) 9_565 16_565 ?
Ga1 Ga1 Ga1 90.0 10 16_565 ?
Ga1 Ga1 Ga1 133.346(18) 11_556 16_565 ?
Ga1 Ga1 Ga1 78.335(13) 12_556 16_565 ?
Ga2 Ga1 Ga1 54.041(15) 9_566 16_565 ?
Ga1 Ga1 Ga1 118.586(18) 2 16_565 ?
Ga1 Ga1 Ga1 90.0 8_556 16_565 ?
Ga2 Ga1 Ga1 160.213(9) 3_655 16_565 ?
Ga1 Ga1 Ga1 90.0 10_556 13_665 ?
Ga2 Ga1 Ga1 91.95(2) . 13_665 ?
Ru2 Ga1 Ga1 108.455(17) . 13_665 ?
Ru1 Ga1 Ga1 33.293(14) 3_655 13_665 ?
Ru1 Ga1 Ga1 135.31(3) 9_566 13_665 ?
Ga1 Ga1 Ga1 71.21(3) 4 13_665 ?
Ga1 Ga1 Ga1 161.21(3) 3 13_665 ?
Ga1 Ga1 Ga1 35.205(16) 15_665 13_665 ?
Yb1 Ga1 Ga1 41.589(13) 3_655 13_665 ?
Yb1 Ga1 Ga1 130.75(2) 9_565 13_665 ?
Ga1 Ga1 Ga1 90.0 10 13_665 ?
Ga1 Ga1 Ga1 76.67(2) 11_556 13_665 ?
Ga1 Ga1 Ga1 132.643(17) 12_556 13_665 ?
Ga2 Ga1 Ga1 91.367(17) 9_566 13_665 ?
Ga1 Ga1 Ga1 116.21(3) 2 13_665 ?
Ga1 Ga1 Ga1 52.74(2) 8_556 13_665 ?
Ga2 Ga1 Ga1 35.025(9) 3_655 13_665 ?
Ga1 Ga1 Ga1 125.205(16) 16_565 13_665 ?
Ga1 Ga1 Ga1 90.0 10_556 13_565 ?
Ga2 Ga1 Ga1 68.468(18) . 13_565 ?
Ru2 Ga1 Ga1 85.260(16) . 13_565 ?
Ru1 Ga1 Ga1 150.223(18) 3_655 13_565 ?
Ru1 Ga1 Ga1 32.948(18) 9_566 13_565 ?
Ga1 Ga1 Ga1 128.38(2) 4 13_565 ?
Ga1 Ga1 Ga1 38.38(2) 3 13_565 ?
Ga1 Ga1 Ga1 125.205(16) 15_665 13_565 ?
Yb1 Ga1 Ga1 140.535(15) 3_655 13_565 ?
Yb1 Ga1 Ga1 40.311(15) 9_565 13_565 ?
Ga1 Ga1 Ga1 90.0 10 13_565 ?
Ga1 Ga1 Ga1 116.378(13) 11_556 13_565 ?
Ga1 Ga1 Ga1 55.88(2) 12_556 13_565 ?
Ga2 Ga1 Ga1 75.062(14) 9_566 13_565 ?
Ga1 Ga1 Ga1 83.38(2) 2 13_565 ?
Ga1 Ga1 Ga1 115.286(10) 8_556 13_565 ?
Ga2 Ga1 Ga1 164.55(2) 3_655 13_565 ?
Ga1 Ga1 Ga1 35.205(16) 16_565 13_565 ?
Ga1 Ga1 Ga1 160.41(3) 13_665 13_565 ?
Ru1 Ga2 Ru1 116.97(6) . 9_566 ?
Ru1 Ga2 Ga1 117.21(3) . 16_565 ?
Ru1 Ga2 Ga1 61.466(17) 9_566 16_565 ?
Ru1 Ga2 Ga1 61.466(17) . 15_665 ?
Ru1 Ga2 Ga1 117.21(3) 9_566 15_665 ?
Ga1 Ga2 Ga1 177.76(7) 16_565 15_665 ?
Ru1 Ga2 Ga1 61.467(17) . 2_565 ?
Ru1 Ga2 Ga1 117.21(3) 9_566 2_565 ?
Ga1 Ga2 Ga1 66.50(3) 16_565 2_565 ?
Ga1 Ga2 Ga1 113.45(3) 15_665 2_565 ?
Ru1 Ga2 Ga1 117.21(3) . . ?
Ru1 Ga2 Ga1 61.467(17) 9_566 . ?
Ga1 Ga2 Ga1 113.45(3) 16_565 . ?
Ga1 Ga2 Ga1 66.50(3) 15_665 . ?
Ga1 Ga2 Ga1 177.76(7) 2_565 . ?
Ru1 Ga2 Ga2 58.48(3) . 9_566 ?
Ru1 Ga2 Ga2 58.48(3) 9_566 9_566 ?
Ga1 Ga2 Ga2 88.88(3) 16_565 9_566 ?
Ga1 Ga2 Ga2 88.88(3) 15_665 9_566 ?
Ga1 Ga2 Ga2 88.88(3) 2_565 9_566 ?
Ga1 Ga2 Ga2 88.88(3) . 9_566 ?
Ru1 Ga2 Yb1 173.34(5) . 9_565 ?
Ru1 Ga2 Yb1 69.693(16) 9_566 9_565 ?
Ga1 Ga2 Yb1 65.232(19) 16_565 9_565 ?
Ga1 Ga2 Yb1 116.30(3) 15_665 9_565 ?
Ga1 Ga2 Yb1 116.30(3) 2_565 9_565 ?
Ga1 Ga2 Yb1 65.233(19) . 9_565 ?
Ga2 Ga2 Yb1 128.18(2) 9_566 9_565 ?
Ru1 Ga2 Yb1 69.693(16) . . ?
Ru1 Ga2 Yb1 173.34(5) 9_566 . ?
Ga1 Ga2 Yb1 116.30(3) 16_565 . ?
Ga1 Ga2 Yb1 65.232(19) 15_665 . ?
Ga1 Ga2 Yb1 65.232(19) 2_565 . ?
Ga1 Ga2 Yb1 116.30(3) . . ?
Ga2 Ga2 Yb1 128.18(2) 9_566 . ?
Yb1 Ga2 Yb1 103.65(5) 9_565 . ?
Ru1 Ga2 Ga2 121.52(3) . 9_565 ?
Ru1 Ga2 Ga2 121.52(3) 9_566 9_565 ?
Ga1 Ga2 Ga2 91.12(3) 16_565 9_565 ?
Ga1 Ga2 Ga2 91.12(3) 15_665 9_565 ?
Ga1 Ga2 Ga2 91.12(3) 2_565 9_565 ?
Ga1 Ga2 Ga2 91.12(3) . 9_565 ?
Ga2 Ga2 Ga2 180.0 9_566 9_565 ?
Yb1 Ga2 Ga2 51.82(2) 9_565 9_565 ?
Yb1 Ga2 Ga2 51.82(2) . 9_565 ?
Ru1 Ga2 Ga1 45.534(19) . 8_556 ?
Ru1 Ga2 Ga1 87.49(3) 9_566 8_556 ?
Ga1 Ga2 Ga1 133.49(5) 16_565 8_556 ?
Ga1 Ga2 Ga1 44.27(3) 15_665 8_556 ?
Ga1 Ga2 Ga1 105.42(3) 2_565 8_556 ?
Ga1 Ga2 Ga1 72.92(3) . 8_556 ?
Ga2 Ga2 Ga1 44.607(19) 9_566 8_556 ?
Yb1 Ga2 Ga1 137.970(13) 9_565 8_556 ?
Yb1 Ga2 Ga1 97.891(15) . 8_556 ?
Ga2 Ga2 Ga1 135.393(19) 9_565 8_556 ?
Ru1 Ga2 Ga1 45.534(19) . 9_566 ?
Ru1 Ga2 Ga1 87.49(3) 9_566 9_566 ?
Ga1 Ga2 Ga1 72.92(3) 16_565 9_566 ?
Ga1 Ga2 Ga1 105.42(3) 15_665 9_566 ?
Ga1 Ga2 Ga1 44.27(3) 2_565 9_566 ?
Ga1 Ga2 Ga1 133.48(5) . 9_566 ?
Ga2 Ga2 Ga1 44.607(19) 9_566 9_566 ?
Yb1 Ga2 Ga1 137.970(13) 9_565 9_566 ?
Yb1 Ga2 Ga1 97.891(15) . 9_566 ?
Ga2 Ga2 Ga1 135.393(19) 9_565 9_566 ?
Ga1 Ga2 Ga1 71.92(3) 8_556 9_566 ?
Ru1 Ga2 Ga1 87.49(3) . 7_456 ?
Ru1 Ga2 Ga1 45.534(19) 9_566 7_456 ?
Ga1 Ga2 Ga1 44.27(3) 16_565 7_456 ?
Ga1 Ga2 Ga1 133.49(5) 15_665 7_456 ?
Ga1 Ga2 Ga1 72.92(3) 2_565 7_456 ?
Ga1 Ga2 Ga1 105.42(3) . 7_456 ?
Ga2 Ga2 Ga1 44.607(19) 9_566 7_456 ?
Yb1 Ga2 Ga1 97.891(15) 9_565 7_456 ?
Yb1 Ga2 Ga1 137.970(13) . 7_456 ?
Ga2 Ga2 Ga1 135.393(19) 9_565 7_456 ?
Ga1 Ga2 Ga1 89.21(4) 8_556 7_456 ?
Ga1 Ga2 Ga1 45.30(2) 9_566 7_456 ?
Ru1 Ga2 Ga1 87.49(4) . 10_556 ?
Ru1 Ga2 Ga1 45.535(19) 9_566 10_556 ?
Ga1 Ga2 Ga1 105.42(3) 16_565 10_556 ?
Ga1 Ga2 Ga1 72.92(3) 15_665 10_556 ?
Ga1 Ga2 Ga1 133.49(5) 2_565 10_556 ?
Ga1 Ga2 Ga1 44.27(3) . 10_556 ?
Ga2 Ga2 Ga1 44.607(19) 9_566 10_556 ?
Yb1 Ga2 Ga1 97.891(15) 9_565 10_556 ?
Yb1 Ga2 Ga1 137.970(13) . 10_556 ?
Ga2 Ga2 Ga1 135.393(19) 9_565 10_556 ?
Ga1 Ga2 Ga1 45.30(2) 8_556 10_556 ?
Ga1 Ga2 Ga1 89.21(4) 9_566 10_556 ?
Ga1 Ga2 Ga1 71.92(3) 7_456 10_556 ?
Ru1 Ga2 Ru1 80.308(16) . 11_466 ?
Ru1 Ga2 Ru1 80.308(16) 9_566 11_466 ?
Ga1 Ga2 Ru1 37.080(16) 16_565 11_466 ?
Ga1 Ga2 Ru1 141.74(3) 15_665 11_466 ?
Ga1 Ga2 Ru1 37.080(16) 2_565 11_466 ?
Ga1 Ga2 Ru1 141.74(3) . 11_466 ?
Ga2 Ga2 Ru1 71.213(18) 9_566 11_466 ?
Yb1 Ga2 Ru1 101.482(7) 9_565 11_466 ?
Yb1 Ga2 Ru1 101.482(7) . 11_466 ?
Ga2 Ga2 Ru1 108.787(19) 9_565 11_466 ?
Ga1 Ga2 Ru1 109.07(3) 8_556 11_466 ?
Ga1 Ga2 Ru1 38.260(11) 9_566 11_466 ?
Ga1 Ga2 Ru1 38.260(11) 7_456 11_466 ?
Ga1 Ga2 Ru1 109.07(3) 10_556 11_466 ?
Ru1 Ga2 Ru1 80.308(17) . 3_655 ?
Ru1 Ga2 Ru1 80.308(17) 9_566 3_655 ?
Ga1 Ga2 Ru1 141.74(3) 16_565 3_655 ?
Ga1 Ga2 Ru1 37.080(16) 15_665 3_655 ?
Ga1 Ga2 Ru1 141.74(3) 2_565 3_655 ?
Ga1 Ga2 Ru1 37.079(16) . 3_655 ?
Ga2 Ga2 Ru1 71.213(19) 9_566 3_655 ?
Yb1 Ga2 Ru1 101.482(7) 9_565 3_655 ?
Yb1 Ga2 Ru1 101.482(7) . 3_655 ?
Ga2 Ga2 Ru1 108.787(18) 9_565 3_655 ?
Ga1 Ga2 Ru1 38.260(11) 8_556 3_655 ?
Ga1 Ga2 Ru1 109.07(3) 9_566 3_655 ?
Ga1 Ga2 Ru1 109.07(3) 7_456 3_655 ?
Ga1 Ga2 Ru1 38.260(11) 10_556 3_655 ?
Ru1 Ga2 Ru1 142.43(4) 11_466 3_655 ?
Ru1 Ga2 Ga1 36.053(13) . 14_665 ?
Ru1 Ga2 Ga1 142.74(4) 9_566 14_665 ?
Ga1 Ga2 Ga1 142.99(2) 16_565 14_665 ?
Ga1 Ga2 Ga1 36.96(2) 15_665 14_665 ?
Ga1 Ga2 Ga1 76.506(10) 2_565 14_665 ?
Ga1 Ga2 Ga1 103.466(10) . 14_665 ?
Ga2 Ga2 Ga1 89.31(2) 9_566 14_665 ?
Yb1 Ga2 Ga1 138.35(4) 9_565 14_665 ?
Yb1 Ga2 Ga1 42.926(12) . 14_665 ?
Ga2 Ga2 Ga1 90.69(2) 9_565 14_665 ?
Ga1 Ga2 Ga1 55.27(2) 8_556 14_665 ?
Ga1 Ga2 Ga1 80.077(15) 9_566 14_665 ?
Ga1 Ga2 Ga1 123.54(3) 7_456 14_665 ?
Ga1 Ga2 Ga1 98.924(18) 10_556 14_665 ?
Ru1 Ga2 Ga1 108.445(12) 11_466 14_665 ?
Ru1 Ga2 Ga1 71.084(10) 3_655 14_665 ?
Ru1 Ga2 Ga1 142.74(4) . 13_565 ?
Ru1 Ga2 Ga1 36.053(13) 9_566 13_565 ?
Ga1 Ga2 Ga1 36.96(2) 16_565 13_565 ?
Ga1 Ga2 Ga1 142.99(2) 15_665 13_565 ?
Ga1 Ga2 Ga1 103.466(10) 2_565 13_565 ?
Ga1 Ga2 Ga1 76.507(10) . 13_565 ?
Ga2 Ga2 Ga1 89.31(2) 9_566 13_565 ?
Yb1 Ga2 Ga1 42.926(12) 9_565 13_565 ?
Yb1 Ga2 Ga1 138.35(4) . 13_565 ?
Ga2 Ga2 Ga1 90.69(2) 9_565 13_565 ?
Ga1 Ga2 Ga1 123.54(3) 8_556 13_565 ?
Ga1 Ga2 Ga1 98.924(18) 9_566 13_565 ?
Ga1 Ga2 Ga1 55.27(2) 7_456 13_565 ?
Ga1 Ga2 Ga1 80.077(15) 10_556 13_565 ?
Ru1 Ga2 Ga1 71.084(10) 11_466 13_565 ?
Ru1 Ga2 Ga1 108.445(12) 3_655 13_565 ?
Ga1 Ga2 Ga1 178.62(4) 14_665 13_565 ?
Ru1 Ga2 Ga1 36.053(13) . 4_565 ?
Ru1 Ga2 Ga1 142.74(4) 9_566 4_565 ?
Ga1 Ga2 Ga1 103.466(10) 16_565 4_565 ?
Ga1 Ga2 Ga1 76.506(10) 15_665 4_565 ?
Ga1 Ga2 Ga1 36.96(2) 2_565 4_565 ?
Ga1 Ga2 Ga1 142.99(2) . 4_565 ?
Ga2 Ga2 Ga1 89.31(2) 9_566 4_565 ?
Yb1 Ga2 Ga1 138.35(4) 9_565 4_565 ?
Yb1 Ga2 Ga1 42.926(12) . 4_565 ?
Ga2 Ga2 Ga1 90.69(2) 9_565 4_565 ?
Ga1 Ga2 Ga1 80.077(15) 8_556 4_565 ?
Ga1 Ga2 Ga1 55.27(2) 9_566 4_565 ?
Ga1 Ga2 Ga1 98.924(18) 7_456 4_565 ?
Ga1 Ga2 Ga1 123.54(3) 10_556 4_565 ?
Ru1 Ga2 Ga1 71.084(10) 11_466 4_565 ?
Ru1 Ga2 Ga1 108.445(12) 3_655 4_565 ?
Ga1 Ga2 Ga1 39.548(18) 14_665 4_565 ?
Ga1 Ga2 Ga1 140.426(18) 13_565 4_565 ?
Ru1 Ga2 Ga1 142.74(4) . 3 ?
Ru1 Ga2 Ga1 36.053(14) 9_566 3 ?
Ga1 Ga2 Ga1 76.506(10) 16_565 3 ?
Ga1 Ga2 Ga1 103.466(10) 15_665 3 ?
Ga1 Ga2 Ga1 142.99(2) 2_565 3 ?
Ga1 Ga2 Ga1 36.96(2) . 3 ?
Ga2 Ga2 Ga1 89.31(2) 9_566 3 ?
Yb1 Ga2 Ga1 42.926(12) 9_565 3 ?
Yb1 Ga2 Ga1 138.35(4) . 3 ?
Ga2 Ga2 Ga1 90.69(2) 9_565 3 ?
Ga1 Ga2 Ga1 98.924(18) 8_556 3 ?
Ga1 Ga2 Ga1 123.54(3) 9_566 3 ?
Ga1 Ga2 Ga1 80.077(15) 7_456 3 ?
Ga1 Ga2 Ga1 55.27(2) 10_556 3 ?
Ru1 Ga2 Ga1 108.445(12) 11_466 3 ?
Ru1 Ga2 Ga1 71.084(10) 3_655 3 ?
Ga1 Ga2 Ga1 140.426(18) 14_665 3 ?
Ga1 Ga2 Ga1 39.548(18) 13_565 3 ?
Ga1 Ga2 Ga1 178.62(4) 4_565 3 ?

loop_
_geom_bond_atom_site_label_1
_geom_bond_atom_site_label_2
_geom_bond_distance
_geom_bond_site_symmetry_2
_geom_bond_publ_flag
Yb1 Ga2 2.9092(10) . ?
Yb1 Ga2 2.9092(10) 9_565 ?
Yb1 Ga1 2.9240(8) 14_665 ?
Yb1 Ga1 2.9240(8) 4_565 ?
Yb1 Ga1 2.9240(8) 5 ?
Yb1 Ga1 2.9240(8) 11_565 ?
Yb1 Ga1 3.0001(7) 8 ?
Yb1 Ga1 3.0001(7) 9_565 ?
Yb1 Ga1 3.0001(7) 15_665 ?
Yb1 Ga1 3.0001(7) 2_565 ?
Yb1 Ru1 3.1631(5) 1_554 ?
Yb1 Ru1 3.1631(5) . ?
Yb1 Ru2 3.2268(4) 5 ?
Yb1 Ru2 3.2268(4) 1_565 ?
Yb1 Ga2 4.3391(8) 3_665 ?
Yb1 Ga2 4.3391(8) 11_565 ?
Yb1 Yb1 4.5634(6) 3_665 ?
Yb1 Yb1 4.5634(6) 11_565 ?
Yb1 Yb1 4.5635(5) 3_655 ?
Yb1 Yb1 4.5635(5) 11_465 ?
Ru1 Ga2 2.6101(10) 9_566 ?
Ru1 Ga2 2.6101(10) . ?
Ru1 Ga1 2.6591(9) 11_566 ?
Ru1 Ga1 2.6591(9) 4_565 ?
Ru1 Ga1 2.6591(9) 5_556 ?
Ru1 Ga1 2.6591(9) 14_665 ?
Ru1 Ga1 2.6837(7) 2_565 ?
Ru1 Ga1 2.6837(7) 9_566 ?
Ru1 Ga1 2.6837(7) 15_665 ?
Ru1 Ga1 2.6837(7) 8_556 ?
Ru1 Yb1 3.1631(5) 1_556 ?
Ru1 Ga2 4.2366(10) 11_566 ?
Ru1 Ga2 4.2366(10) 3_665 ?
Ru1 Ru1 4.4501(16) 9_566 ?
Ru1 Ga1 4.4823(11) . ?
Ru1 Ga1 4.4824(11) 16_565 ?
Ru1 Ga1 4.4824(11) 7_456 ?
Ru1 Ga1 4.4824(11) 10_556 ?
Ru1 Ru2 4.5300(5) 1_566 ?
Ru2 Ga1 2.6529(7) 9 ?
Ru2 Ga1 2.6529(7) 12 ?
Ru2 Ga1 2.6529(7) 4 ?
Ru2 Ga1 2.6529(7) 11 ?
Ru2 Ga1 2.6529(7) 3 ?
Ru2 Ga1 2.6529(7) 10 ?
Ru2 Ga1 2.6529(7) 2 ?
Ru2 Ga1 2.6529(7) . ?
Ru2 Yb1 3.2268(4) 11_455 ?
Ru2 Yb1 3.2268(4) 3_655 ?
Ru2 Yb1 3.2268(4) 1_545 ?
Ru2 Yb1 3.2268(4) 9_565 ?
Ru2 Ru1 4.5300(5) 11_455 ?
Ru2 Ru1 4.5300(5) 3_655 ?
Ru2 Ru1 4.5300(5) 9_566 ?
Ru2 Ru1 4.5300(5) 1_544 ?
Ru2 Ru1 4.5300(5) 11_456 ?
Ru2 Ru1 4.5300(5) 3_654 ?
Ru2 Ru1 4.5300(5) 9_565 ?
Ru2 Ru1 4.5300(5) 1_545 ?
Ga1 Ga1 2.6254(15) 10_556 ?
Ga1 Ga2 2.6411(7) . ?
Ga1 Ru1 2.6590(9) 3_655 ?
Ga1 Ru1 2.6837(7) 9_566 ?
Ga1 Ga1 2.6893(10) 4 ?
Ga1 Ga1 2.6893(10) 3 ?
Ga1 Ga1 2.8964(13) 15_665 ?
Ga1 Yb1 2.9240(8) 3_655 ?
Ga1 Yb1 3.0002(7) 9_565 ?
Ga1 Ga1 3.6996(15) 10 ?
Ga1 Ga1 3.7583(13) 11_556 ?
Ga1 Ga1 3.7583(13) 12_556 ?
Ga1 Ga2 3.7603(13) 9_566 ?
Ga1 Ga1 3.8033(14) 2 ?
Ga1 Ga1 3.9092(14) 8_556 ?
Ga1 Ga2 4.2806(8) 3_655 ?
Ga1 Ga1 4.4162(13) 16_565 ?
Ga1 Ga1 4.4747(6) 13_665 ?
Ga1 Ga1 4.4748(6) 13_565 ?
Ga2 Ru1 2.6101(10) 9_566 ?
Ga2 Ga1 2.6411(7) 16_565 ?
Ga2 Ga1 2.6411(7) 15_665 ?
Ga2 Ga1 2.6411(7) 2_565 ?
Ga2 Ga2 2.729(3) 9_566 ?
Ga2 Yb1 2.9092(10) 9_565 ?
Ga2 Ga2 3.596(3) 9_565 ?
Ga2 Ga1 3.7603(13) 8_556 ?
Ga2 Ga1 3.7603(13) 9_566 ?
Ga2 Ga1 3.7603(13) 7_456 ?
Ga2 Ga1 3.7603(13) 10_556 ?
Ga2 Ru1 4.2366(10) 11_466 ?
Ga2 Ru1 4.2366(10) 3_655 ?
Ga2 Ga1 4.2806(8) 14_665 ?
Ga2 Ga1 4.2806(8) 13_565 ?
Ga2 Ga1 4.2806(8) 4_565 ?
Ga2 Ga1 4.2806(8) 3 ?
